data_2239681
loop_
_publ_author_name
'Heinemann, Frank W.'
'Herrera, Alberto'
'Agrifoglio, Giuseppe'
'Dorta, Romano'
'Pastr\'an, Jes\'us'

_publ_section_title
;
 (4<i>R</i>)-3-Hydroxy-7-isopropyl-4-methyl-5,6-dihydrobenzofuran-2(4<i>H</i>)-one
;
_journal_coeditor_code JJ2187
_journal_issue 7
_journal_name_full 'Acta Crystallographica Section E'
_journal_page_first o824
_journal_paper_doi 10.1107/S1600536814014524
_journal_volume 70
_journal_year 2014
_chemical_formula_iupac 'C12 H16 O3'
_chemical_formula_moiety 'C12 H16 O3'
_chemical_formula_sum 'C12 H16 O3'
_chemical_formula_weight 208.25
_chemical_name_systematic (4<i>R</i>)-3-Hydroxy-7-isopropyl-4-methyl-5,6-dihydrobenzofuran-2(4<i>H</i>)-one
_space_group_IT_number 4
_symmetry_cell_setting monoclinic
_symmetry_space_group_name_Hall 'P 2yb'
_symmetry_space_group_name_H-M 'P 1 21 1'
_atom_sites_solution_hydrogens geom
_atom_sites_solution_primary direct
_atom_sites_solution_secondary difmap
_audit_creation_method SHELXL-97
_cell_angle_alpha 90.00
_cell_angle_beta 104.694(3)
_cell_angle_gamma 90.00
_cell_formula_units_Z 4
_cell_length_a 9.0437(3)
_cell_length_b 13.2792(6)
_cell_length_c 9.8199(5)
_cell_measurement_reflns_used 96
_cell_measurement_temperature 150(2)
_cell_measurement_theta_max 20.00
_cell_measurement_theta_min 6.00
_cell_volume 1140.73(9)
_computing_cell_refinement 'EVALCCD (Duisenberg <i>et al.</i>, 2003)'
_computing_data_collection 'COLLECT (Bruker--Nonius, 2002)'
_computing_data_reduction 'EVALCCD (Duisenberg <i>et al.</i>, 2003)'
_computing_molecular_graphics 'SHELXTL (Sheldrick, 2008)'
_computing_publication_material 'SHELXTL (Sheldrick, 2008)'
_computing_structure_refinement 'SHELXTL (Sheldrick, 2008)'
_computing_structure_solution 'SHELXTL (Sheldrick, 2008)'
_diffrn_ambient_temperature 150(2)
_diffrn_detector_area_resol_mean 9
_diffrn_measured_fraction_theta_full 0.997
_diffrn_measured_fraction_theta_max 0.997
_diffrn_measurement_device_type 'Bruker--Nonius KappaCCD'
_diffrn_measurement_method
;
\f- and \w-rotations with 2.00 \% and 60 sec per frame
;
_diffrn_radiation_monochromator graphite
_diffrn_radiation_source 'fine-focus sealed tube'
_diffrn_radiation_type MoK\a
_diffrn_radiation_wavelength 0.71073
_diffrn_reflns_av_R_equivalents 0.0420
_diffrn_reflns_av_sigmaI/netI 0.0168
_diffrn_reflns_limit_h_max 11
_diffrn_reflns_limit_h_min -11
_diffrn_reflns_limit_k_max 17
_diffrn_reflns_limit_k_min -17
_diffrn_reflns_limit_l_max 12
_diffrn_reflns_limit_l_min -12
_diffrn_reflns_number 37926
_diffrn_reflns_theta_full 27.87
_diffrn_reflns_theta_max 27.87
_diffrn_reflns_theta_min 3.14
_exptl_absorpt_coefficient_mu 0.086
_exptl_absorpt_correction_T_max 0.746
_exptl_absorpt_correction_T_min 0.682
_exptl_absorpt_correction_type multi-scan
_exptl_absorpt_process_details '(SADABS; Bruker, 2002)'
_exptl_crystal_colour colorless
_exptl_crystal_density_diffrn 1.213
_exptl_crystal_density_method 'not measured'
_exptl_crystal_description block
_exptl_crystal_F_000 448
_exptl_crystal_size_max 0.55
_exptl_crystal_size_mid 0.20
_exptl_crystal_size_min 0.20
_refine_diff_density_max 0.264
_refine_diff_density_min -0.215
_refine_ls_extinction_method none
_refine_ls_goodness_of_fit_ref 1.089
_refine_ls_hydrogen_treatment mixed
_refine_ls_matrix_type full
_refine_ls_number_parameters 283
_refine_ls_number_reflns 2821
_refine_ls_number_restraints 1
_refine_ls_restrained_S_all 1.089
_refine_ls_R_factor_all 0.0432
_refine_ls_R_factor_gt 0.0370
_refine_ls_shift/su_max 0.000
_refine_ls_shift/su_mean 0.000
_refine_ls_structure_factor_coef Fsqd
_refine_ls_weighting_details 'calc w=1/[\s^2^(Fo^2^)+(0.0640P)^2^+0.1458P] where P=(Fo^2^+2Fc^2^)/3'
_refine_ls_weighting_scheme calc
_refine_ls_wR_factor_gt 0.0977
_refine_ls_wR_factor_ref 0.1034
_reflns_number_gt 2564
_reflns_number_total 2821
_reflns_threshold_expression I>2sigma(I)
_cod_data_source_file jj2187sup1.cif
_cod_data_source_block I
_cod_original_sg_symbol_H-M 'P 21'
_cod_database_code 2239681
_cod_database_fobs_code 2239681

loop_
_symmetry_equiv_pos_as_xyz
'x, y, z'
'-x, y+1/2, -z'

loop_
_atom_site_type_symbol
_atom_site_label
_atom_site_fract_x
_atom_site_fract_y
_atom_site_fract_z
_atom_site_U_iso_or_equiv
_atom_site_adp_type
_atom_site_calc_flag
_atom_site_refinement_flags
_atom_site_occupancy
_atom_site_symmetry_multiplicity
O O1 0.61403(15) 0.10519(12) 1.04435(15) 0.0267(3) Uani d . 1 1
O O2 0.81828(17) 0.02807(13) 1.18582(17) 0.0340(4) Uani d . 1 1
O O3 0.98766(16) 0.21407(13) 1.14537(16) 0.0311(3) Uani d . 1 1
H H3 1.033(3) 0.165(3) 1.197(3) 0.047 Uiso d . 1 1
O O4 0.59682(16) 0.52380(12) 0.55678(16) 0.0293(3) Uani d . 1 1
O O5 0.80720(19) 0.59606(14) 0.6939(2) 0.0474(5) Uani d . 1 1
O O6 0.95840(16) 0.40045(12) 0.67379(16) 0.0293(3) Uani d . 1 1
H H6 1.005(3) 0.450(3) 0.719(3) 0.044 Uiso d . 1 1
C C1 0.7648(2) 0.10095(17) 1.1155(2) 0.0247(4) Uani d . 1 1
C C2 0.8387(2) 0.19425(16) 1.08940(19) 0.0230(4) Uani d . 1 1
C C3 0.7337(2) 0.25226(16) 1.00204(18) 0.0231(4) Uani d . 1 1
C C4 0.7400(2) 0.35151(18) 0.9315(2) 0.0299(5) Uani d . 1 1
H H4A 0.7655 0.3382 0.8399 0.036 Uiso calc R 1 1
C C5 0.5796(3) 0.39841(18) 0.8990(2) 0.0339(5) Uani d . 1 1
H H5A 0.5559 0.4175 0.9886 0.041 Uiso calc R 1 1
H H5B 0.5791 0.4606 0.8433 0.041 Uiso calc R 1 1
C C6 0.4551(2) 0.32752(19) 0.8177(2) 0.0329(5) Uani d . 1 1
H H6B 0.3540 0.3592 0.8089 0.039 Uiso calc R 1 1
H H6C 0.4685 0.3179 0.7215 0.039 Uiso calc R 1 1
C C7 0.4576(2) 0.22601(17) 0.8872(2) 0.0256(4) Uani d . 1 1
C C8 0.5915(2) 0.19749(16) 0.97278(19) 0.0234(4) Uani d . 1 1
C C9 0.8623(3) 0.4221(2) 1.0174(3) 0.0431(6) Uani d . 1 1
H H9A 0.9632 0.3910 1.0303 0.065 Uiso calc R 1 1
H H9B 0.8424 0.4342 1.1096 0.065 Uiso calc R 1 1
H H9C 0.8596 0.4862 0.9674 0.065 Uiso calc R 1 1
C C10 0.3163(2) 0.16088(18) 0.8569(2) 0.0316(5) Uani d . 1 1
H H10A 0.3435 0.0952 0.9068 0.038 Uiso calc R 1 1
C C11 0.2613(3) 0.1398(3) 0.6991(3) 0.0610(9) Uani d . 1 1
H H11A 0.3450 0.1104 0.6655 0.091 Uiso calc R 1 1
H H11B 0.2284 0.2029 0.6488 0.091 Uiso calc R 1 1
H H11C 0.1752 0.0926 0.6817 0.091 Uiso calc R 1 1
C C12 0.1891(3) 0.2093(3) 0.9104(3) 0.0492(7) Uani d . 1 1
H H12A 0.2233 0.2179 1.0127 0.074 Uiso calc R 1 1
H H12B 0.0984 0.1661 0.8872 0.074 Uiso calc R 1 1
H H12C 0.1639 0.2753 0.8656 0.074 Uiso calc R 1 1
C C13 0.7478(2) 0.52326(17) 0.6280(2) 0.0289(4) Uani d . 1 1
C C14 0.8127(2) 0.42486(16) 0.60962(19) 0.0233(4) Uani d . 1 1
C C15 0.7014(2) 0.36769(15) 0.52805(19) 0.0227(4) Uani d . 1 1
C C16 0.6920(2) 0.26074(17) 0.4779(2) 0.0297(4) Uani d . 1 1
H H16A 0.6593 0.2184 0.5492 0.036 Uiso calc R 1 1
C C17 0.5661(3) 0.2546(2) 0.3396(2) 0.0382(5) Uani d . 1 1
H H17A 0.6003 0.2913 0.2653 0.046 Uiso calc R 1 1
H H17B 0.5507 0.1832 0.3104 0.046 Uiso calc R 1 1
C C18 0.4140(3) 0.2984(2) 0.3514(3) 0.0362(5) Uani d . 1 1
H H18A 0.3426 0.3000 0.2566 0.043 Uiso calc R 1 1
H H18B 0.3697 0.2533 0.4110 0.043 Uiso calc R 1 1
C C19 0.4274(2) 0.40341(17) 0.4132(2) 0.0264(4) Uani d . 1 1
C C20 0.5657(2) 0.42904(16) 0.49253(19) 0.0241(4) Uani d . 1 1
C C21 0.8449(3) 0.2199(2) 0.4629(3) 0.0409(6) Uani d . 1 1
H H21A 0.9211 0.2249 0.5535 0.061 Uiso calc R 1 1
H H21B 0.8789 0.2594 0.3921 0.061 Uiso calc R 1 1
H H21C 0.8329 0.1492 0.4334 0.061 Uiso calc R 1 1
C C22 0.2912(2) 0.47316(19) 0.3872(3) 0.0343(5) Uani d . 1 1
H H22A 0.3169 0.5299 0.4561 0.041 Uiso calc R 1 1
C C23 0.1499(3) 0.4196(2) 0.4103(3) 0.0407(6) Uani d . 1 1
H H23A 0.1726 0.3927 0.5063 0.061 Uiso calc R 1 1
H H23B 0.1214 0.3643 0.3427 0.061 Uiso calc R 1 1
H H23C 0.0650 0.4675 0.3968 0.061 Uiso calc R 1 1
C C24 0.2587(3) 0.5178(3) 0.2387(3) 0.0612(9) Uani d . 1 1
H H24A 0.3492 0.5541 0.2275 0.092 Uiso calc R 1 1
H H24B 0.1721 0.5644 0.2246 0.092 Uiso calc R 1 1
H H24C 0.2340 0.4634 0.1691 0.092 Uiso calc R 1 1

loop_
_atom_site_aniso_label
_atom_site_aniso_U_11
_atom_site_aniso_U_22
_atom_site_aniso_U_33
_atom_site_aniso_U_12
_atom_site_aniso_U_13
_atom_site_aniso_U_23
O1 0.0214(7) 0.0257(8) 0.0292(7) 0.0018(6) -0.0005(6) 0.0038(6)
O2 0.0256(7) 0.0287(8) 0.0423(9) 0.0028(7) -0.0013(6) 0.0112(7)
O3 0.0190(7) 0.0347(9) 0.0368(8) 0.0006(6) 0.0016(6) 0.0113(7)
O4 0.0244(7) 0.0211(7) 0.0349(8) -0.0017(6) -0.0065(6) -0.0013(6)
O5 0.0308(9) 0.0260(9) 0.0684(12) 0.0010(7) -0.0191(8) -0.0123(9)
O6 0.0213(7) 0.0269(8) 0.0351(8) 0.0001(6) -0.0016(6) -0.0064(6)
C1 0.0210(9) 0.0280(10) 0.0237(9) 0.0032(8) 0.0029(7) 0.0000(8)
C2 0.0213(9) 0.0276(11) 0.0206(8) 0.0032(8) 0.0061(7) 0.0020(8)
C3 0.0243(9) 0.0277(10) 0.0175(8) 0.0028(8) 0.0058(7) -0.0003(8)
C4 0.0270(10) 0.0324(11) 0.0292(10) 0.0047(9) 0.0050(8) 0.0098(9)
C5 0.0321(11) 0.0286(11) 0.0384(11) 0.0061(9) 0.0040(9) 0.0106(9)
C6 0.0275(10) 0.0381(13) 0.0307(11) 0.0103(9) 0.0030(9) 0.0112(9)
C7 0.0227(9) 0.0322(11) 0.0208(8) 0.0051(8) 0.0033(7) -0.0011(8)
C8 0.0254(9) 0.0241(10) 0.0200(8) 0.0036(8) 0.0048(7) 0.0009(8)
C9 0.0368(12) 0.0304(12) 0.0555(15) -0.0035(10) -0.0005(11) 0.0128(11)
C10 0.0215(9) 0.0337(12) 0.0350(11) 0.0053(9) -0.0013(8) 0.0019(9)
C11 0.0360(13) 0.093(3) 0.0480(16) -0.0079(15) -0.0006(11) -0.0274(17)
C12 0.0327(12) 0.0598(18) 0.0610(16) 0.0009(12) 0.0231(12) -0.0029(15)
C13 0.0255(9) 0.0239(10) 0.0310(10) -0.0035(8) -0.0046(8) 0.0009(8)
C14 0.0244(9) 0.0244(10) 0.0193(8) -0.0024(8) 0.0025(7) 0.0026(7)
C15 0.0245(9) 0.0244(10) 0.0196(8) -0.0048(7) 0.0066(7) -0.0006(7)
C16 0.0314(10) 0.0267(10) 0.0332(10) -0.0078(9) 0.0121(8) -0.0069(9)
C17 0.0335(11) 0.0433(13) 0.0375(11) -0.0107(11) 0.0085(9) -0.0199(11)
C18 0.0307(11) 0.0395(13) 0.0363(12) -0.0151(10) 0.0046(9) -0.0096(10)
C19 0.0257(10) 0.0293(11) 0.0224(9) -0.0088(9) 0.0030(8) 0.0026(8)
C20 0.0269(9) 0.0228(10) 0.0210(9) -0.0060(8) 0.0032(7) 0.0034(8)
C21 0.0327(11) 0.0388(13) 0.0531(14) -0.0034(10) 0.0140(10) -0.0181(11)
C22 0.0248(10) 0.0339(13) 0.0382(12) -0.0064(9) -0.0031(9) 0.0060(10)
C23 0.0274(11) 0.0453(15) 0.0488(14) -0.0038(10) 0.0087(10) 0.0080(12)
C24 0.0353(13) 0.075(2) 0.0624(18) -0.0123(14) -0.0078(12) 0.0402(17)

loop_
_atom_type_symbol
_atom_type_description
_atom_type_scat_dispersion_real
_atom_type_scat_dispersion_imag
_atom_type_scat_source
C C 0.0033 0.0000 'International Tables Vol C Tables 4.2.6.8 and 6.1.1.4'
H H 0.0000 0.0000 'International Tables Vol C Tables 4.2.6.8 and 6.1.1.4'
O O 0.0106 0.0000 'International Tables Vol C Tables 4.2.6.8 and 6.1.1.4'

loop_
_geom_angle_atom_site_label_1
_geom_angle_atom_site_label_2
_geom_angle_atom_site_label_3
_geom_angle
C1 O1 C8 106.96(16)
C2 O3 H3 112(2)
C13 O4 C20 106.58(16)
C14 O6 H6 111(2)
O2 C1 O1 121.6(2)
O2 C1 C2 129.88(19)
O1 C1 C2 108.47(17)
O3 C2 C3 128.2(2)
O3 C2 C1 123.31(18)
C3 C2 C1 108.47(18)
C2 C3 C8 106.69(19)
C2 C3 C4 134.0(2)
C8 C3 C4 119.27(17)
C3 C4 C9 113.05(18)
C3 C4 C5 107.98(17)
C9 C4 C5 112.3(2)
C3 C4 H4A 107.8
C9 C4 H4A 107.8
C5 C4 H4A 107.8
C6 C5 C4 113.0(2)
C6 C5 H5A 109.0
C4 C5 H5A 109.0
C6 C5 H5B 109.0
C4 C5 H5B 109.0
H5A C5 H5B 107.8
C7 C6 C5 112.91(17)
C7 C6 H6B 109.0
C5 C6 H6B 109.0
C7 C6 H6C 109.0
C5 C6 H6C 109.0
H6B C6 H6C 107.8
C8 C7 C10 123.1(2)
C8 C7 C6 116.31(19)
C10 C7 C6 120.55(17)
C7 C8 O1 123.65(19)
C7 C8 C3 126.9(2)
O1 C8 C3 109.41(16)
C4 C9 H9A 109.5
C4 C9 H9B 109.5
H9A C9 H9B 109.5
C4 C9 H9C 109.5
H9A C9 H9C 109.5
H9B C9 H9C 109.5
C7 C10 C12 111.4(2)
C7 C10 C11 110.3(2)
C12 C10 C11 110.3(2)
C7 C10 H10A 108.2
C12 C10 H10A 108.2
C11 C10 H10A 108.2
C10 C11 H11A 109.5
C10 C11 H11B 109.5
H11A C11 H11B 109.5
C10 C11 H11C 109.5
H11A C11 H11C 109.5
H11B C11 H11C 109.5
C10 C12 H12A 109.5
C10 C12 H12B 109.5
H12A C12 H12B 109.5
C10 C12 H12C 109.5
H12A C12 H12C 109.5
H12B C12 H12C 109.5
O5 C13 O4 121.3(2)
O5 C13 C14 129.96(19)
O4 C13 C14 108.76(18)
O6 C14 C15 129.5(2)
O6 C14 C13 122.17(18)
C15 C14 C13 108.26(18)
C14 C15 C20 106.68(18)
C14 C15 C16 134.4(2)
C20 C15 C16 118.89(17)
C15 C16 C21 113.05(18)
C15 C16 C17 107.96(19)
C21 C16 C17 112.45(19)
C15 C16 H16A 107.7
C21 C16 H16A 107.7
C17 C16 H16A 107.7
C18 C17 C16 113.12(19)
C18 C17 H17A 109.0
C16 C17 H17A 109.0
C18 C17 H17B 109.0
C16 C17 H17B 109.0
H17A C17 H17B 107.8
C19 C18 C17 113.62(18)
C19 C18 H18A 108.8
C17 C18 H18A 108.8
C19 C18 H18B 108.8
C17 C18 H18B 108.8
H18A C18 H18B 107.7
C20 C19 C22 123.0(2)
C20 C19 C18 115.8(2)
C22 C19 C18 121.25(18)
C19 C20 O4 122.70(19)
C19 C20 C15 127.6(2)
O4 C20 C15 109.70(16)
C16 C21 H21A 109.5
C16 C21 H21B 109.5
H21A C21 H21B 109.5
C16 C21 H21C 109.5
H21A C21 H21C 109.5
H21B C21 H21C 109.5
C19 C22 C23 111.5(2)
C19 C22 C24 110.5(2)
C23 C22 C24 110.81(19)
C19 C22 H22A 108.0
C23 C22 H22A 108.0
C24 C22 H22A 108.0
C22 C23 H23A 109.5
C22 C23 H23B 109.5
H23A C23 H23B 109.5
C22 C23 H23C 109.5
H23A C23 H23C 109.5
H23B C23 H23C 109.5
C22 C24 H24A 109.5
C22 C24 H24B 109.5
H24A C24 H24B 109.5
C22 C24 H24C 109.5
H24A C24 H24C 109.5
H24B C24 H24C 109.5

loop_
_geom_bond_atom_site_label_1
_geom_bond_atom_site_label_2
_geom_bond_distance
O1 C1 1.367(2)
O1 C8 1.402(3)
O2 C1 1.216(3)
O3 C2 1.346(2)
O3 H3 0.87(3)
O4 C13 1.367(2)
O4 C20 1.404(3)
O5 C13 1.210(3)
O6 C14 1.348(2)
O6 H6 0.84(3)
C1 C2 1.461(3)
C2 C3 1.348(3)
C3 C8 1.442(3)
C3 C4 1.497(3)
C4 C9 1.529(3)
C4 C5 1.536(3)
C4 H4A 1.0000
C5 C6 1.528(3)
C5 H5A 0.9900
C5 H5B 0.9900
C6 C7 1.509(3)
C6 H6B 0.9900
C6 H6C 0.9900
C7 C8 1.341(3)
C7 C10 1.509(3)
C9 H9A 0.9800
C9 H9B 0.9800
C9 H9C 0.9800
C10 C12 1.523(3)
C10 C11 1.529(4)
C10 H10A 1.0000
C11 H11A 0.9800
C11 H11B 0.9800
C11 H11C 0.9800
C12 H12A 0.9800
C12 H12B 0.9800
C12 H12C 0.9800
C13 C14 1.462(3)
C14 C15 1.350(3)
C15 C20 1.440(3)
C15 C16 1.499(3)
C16 C21 1.527(3)
C16 C17 1.538(3)
C16 H16A 1.0000
C17 C18 1.524(3)
C17 H17A 0.9900
C17 H17B 0.9900
C18 C19 1.514(3)
C18 H18A 0.9900
C18 H18B 0.9900
C19 C20 1.339(3)
C19 C22 1.510(3)
C21 H21A 0.9800
C21 H21B 0.9800
C21 H21C 0.9800
C22 C23 1.530(3)
C22 C24 1.531(4)
C22 H22A 1.0000
C23 H23A 0.9800
C23 H23B 0.9800
C23 H23C 0.9800
C24 H24A 0.9800
C24 H24B 0.9800
C24 H24C 0.9800

loop_
_geom_hbond_atom_site_label_D
_geom_hbond_atom_site_label_H
_geom_hbond_atom_site_label_A
_geom_hbond_site_symmetry_A
_geom_hbond_distance_DH
_geom_hbond_distance_HA
_geom_hbond_distance_DA
_geom_hbond_angle_DHA
O3 H3 O5 2_747 0.87(3) 1.81(3) 2.627(2) 157(3)
O6 H6 O2 2_757 0.84(3) 1.93(3) 2.727(2) 156(3)

loop_
_geom_torsion_atom_site_label_1
_geom_torsion_atom_site_label_2
_geom_torsion_atom_site_label_3
_geom_torsion_atom_site_label_4
_geom_torsion
C8 O1 C1 O2 -178.89(19)
C8 O1 C1 C2 0.9(2)
O2 C1 C2 O3 -0.7(3)
O1 C1 C2 O3 179.55(17)
O2 C1 C2 C3 178.7(2)
O1 C1 C2 C3 -1.0(2)
O3 C2 C3 C8 -179.90(19)
C1 C2 C3 C8 0.7(2)
O3 C2 C3 C4 3.4(4)
C1 C2 C3 C4 -176.0(2)
C2 C3 C4 C9 -31.2(3)
C8 C3 C4 C9 152.4(2)
C2 C3 C4 C5 -156.0(2)
C8 C3 C4 C5 27.6(2)
C3 C4 C5 C6 -52.7(2)
C9 C4 C5 C6 -177.98(19)
C4 C5 C6 C7 52.7(3)
C5 C6 C7 C8 -24.0(3)
C5 C6 C7 C10 157.55(19)
C10 C7 C8 O1 -0.9(3)
C6 C7 C8 O1 -179.27(17)
C10 C7 C8 C3 176.57(19)
C6 C7 C8 C3 -1.8(3)
C1 O1 C8 C7 177.38(19)
C1 O1 C8 C3 -0.4(2)
C2 C3 C8 C7 -177.94(19)
C4 C3 C8 C7 -0.6(3)
C2 C3 C8 O1 -0.2(2)
C4 C3 C8 O1 177.12(17)
C8 C7 C10 C12 116.2(2)
C6 C7 C10 C12 -65.5(3)
C8 C7 C10 C11 -120.9(2)
C6 C7 C10 C11 57.4(3)
C20 O4 C13 O5 179.9(2)
C20 O4 C13 C14 -0.9(2)
O5 C13 C14 O6 2.5(4)
O4 C13 C14 O6 -176.68(17)
O5 C13 C14 C15 179.3(2)
O4 C13 C14 C15 0.2(2)
O6 C14 C15 C20 177.15(18)
C13 C14 C15 C20 0.6(2)
O6 C14 C15 C16 0.2(4)
C13 C14 C15 C16 -176.3(2)
C14 C15 C16 C21 -29.2(3)
C20 C15 C16 C21 154.17(19)
C14 C15 C16 C17 -154.2(2)
C20 C15 C16 C17 29.1(2)
C15 C16 C17 C18 -52.6(3)
C21 C16 C17 C18 -178.0(2)
C16 C17 C18 C19 51.4(3)
C17 C18 C19 C20 -22.8(3)
C17 C18 C19 C22 157.9(2)
C22 C19 C20 O4 -1.0(3)
C18 C19 C20 O4 179.77(18)
C22 C19 C20 C15 177.74(19)
C18 C19 C20 C15 -1.5(3)
C13 O4 C20 C19 -179.81(19)
C13 O4 C20 C15 1.3(2)
C14 C15 C20 C19 179.97(19)
C16 C15 C20 C19 -2.5(3)
C14 C15 C20 O4 -1.2(2)
C16 C15 C20 O4 176.29(16)
C20 C19 C22 C23 -132.3(2)
C18 C19 C22 C23 46.9(3)
C20 C19 C22 C24 104.0(3)
C18 C19 C22 C24 -76.8(3)
